data_7038744
loop_
_publ_author_name
'Mikata, Yuji'
'Ohnishi, Risa'
'Ugai, Anna'
'Konno, Hideo'
'Nakata, Yasushi'
'Hamagami, Ikuko'
'Sato, Shin-Ichiro'

_publ_section_title
;
 OFF-ON-OFF fluorescent response of
 N,N,N',N'-tetrakis(1-isoquinolylmethyl)-2-hydroxy-1,3-propanediamine
 (1-isoHTQHPN) toward Zn(2.).
;
_journal_issue 17
_journal_name_full 'Dalton transactions (Cambridge, England : 2003)'
_journal_page_first 7250
_journal_page_last 7257
_journal_paper_doi 10.1039/c6dt00506c
_journal_volume 45
_journal_year 2016
_chemical_formula_moiety 'C49 H46 Cl2 N8 O11 Zn2'
_chemical_formula_sum 'C49 H46 Cl2 N8 O11 Zn2'
_chemical_formula_weight 1124.62
_space_group_IT_number 14
_symmetry_cell_setting monoclinic
_symmetry_Int_Tables_number 14
_symmetry_space_group_name_Hall '-P 2ybc'
_symmetry_space_group_name_H-M 'P 1 21/c 1'
_atom_sites_solution_hydrogens geom
_atom_sites_solution_primary direct
_atom_sites_solution_secondary difmap
_audit_update_record
;
2015-11-10 deposited with the CCDC.
2016-03-09 downloaded from the CCDC.
;
_cell_angle_alpha 90.0000
_cell_angle_beta 92.6176(17)
_cell_angle_gamma 90.0000
_cell_formula_units_Z 4
_cell_length_a 18.4865(6)
_cell_length_b 12.3565(3)
_cell_length_c 21.1884(7)
_cell_measurement_reflns_used 11835
_cell_measurement_temperature 153
_cell_measurement_theta_max 27.49
_cell_measurement_theta_min 3.04
_cell_volume 4835.0(3)
_computing_cell_refinement CrystalClear
_computing_data_collection 'CrystalClear (Rigaku/MSC Inc., 2006)'
_computing_data_reduction CrystalClear
_computing_molecular_graphics 'CrystalStructure 4.0'
_computing_publication_material 'CrystalStructure 4.0 (Rigaku, 2010)'
_computing_structure_refinement 'SHELXL97 (Sheldrick, 2008)'
_computing_structure_solution 'SHELXS97 (Sheldrick, 2008)'
_diffrn_ambient_temperature 153
_diffrn_detector_area_resol_mean 7.314
_diffrn_measured_fraction_theta_full 0.993
_diffrn_measured_fraction_theta_max 0.993
_diffrn_measurement_device_type 'Rigaku Mercury70'
_diffrn_measurement_method \w
_diffrn_radiation_type 'Mo K\a'
_diffrn_radiation_wavelength 0.71070
_diffrn_reflns_av_R_equivalents 0.0315
_diffrn_reflns_limit_h_max 23
_diffrn_reflns_limit_h_min -23
_diffrn_reflns_limit_k_max 16
_diffrn_reflns_limit_k_min -15
_diffrn_reflns_limit_l_max 26
_diffrn_reflns_limit_l_min -27
_diffrn_reflns_number 36968
_diffrn_reflns_theta_full 27.48
_diffrn_reflns_theta_max 27.48
_diffrn_standards_number 0
_exptl_absorpt_coefficient_mu 1.173
_exptl_absorpt_correction_T_max 0.910
_exptl_absorpt_correction_T_min 0.727
_exptl_absorpt_correction_type multi-scan
_exptl_absorpt_process_details 'REQAB (Rigaku, 1998)'
_exptl_crystal_colour colorless
_exptl_crystal_density_diffrn 1.545
_exptl_crystal_density_method 'not measured'
_exptl_crystal_description unknown
_exptl_crystal_F_000 2312.00
_exptl_crystal_size_max 0.300
_exptl_crystal_size_mid 0.250
_exptl_crystal_size_min 0.080
_refine_diff_density_max 1.400
_refine_diff_density_min -0.870
_refine_ls_extinction_method none
_refine_ls_goodness_of_fit_ref 1.069
_refine_ls_hydrogen_treatment constr
_refine_ls_number_parameters 649
_refine_ls_number_reflns 11000
_refine_ls_number_restraints 0
_refine_ls_R_factor_gt 0.0570
_refine_ls_shift/su_max 0.000
_refine_ls_structure_factor_coef Fsqd
_refine_ls_weighting_details 'w = 1/[\s^2^(Fo^2^)+(0.0878P)^2^+6.2547P] where P=(Fo^2^+2Fc^2^)/3'
_refine_ls_weighting_scheme calc
_refine_ls_wR_factor_ref 0.1693
_reflns_number_gt 8970
_reflns_number_total 11000
_reflns_threshold_expression F^2^>2.0\s(F^2^)
_cod_data_source_file c6dt00506c2.cif
_cod_data_source_block 1isoHTQHPNZn2
_cod_depositor_comments 'Adding full bibliography for 7038742--7038745.cif.'
_cod_database_code 7038744

loop_
_symmetry_equiv_pos_site_id
_symmetry_equiv_pos_as_xyz
1 +X,+Y,+Z
2 -X,1/2+Y,1/2-Z
3 -X,-Y,-Z
4 +X,1/2-Y,1/2+Z

loop_
_atom_site_label
_atom_site_type_symbol
_atom_site_fract_x
_atom_site_fract_y
_atom_site_fract_z
_atom_site_U_iso_or_equiv
_atom_site_adp_type
_atom_site_occupancy
_atom_site_symmetry_multiplicity
_atom_site_calc_flag
_atom_site_refinement_flags
Zn1 Zn 0.14137(2) 0.65080(3) 0.165341(17) 0.02742(12) Uani 1.0 4 d .
Zn2 Zn 0.29263(2) 0.80883(3) 0.185348(18) 0.02810(12) Uani 1.0 4 d .
Cl1 Cl 0.15367(5) 0.39793(7) 0.44722(4) 0.03474(19) Uani 1.0 4 d .
Cl2 Cl 0.36856(6) 0.33578(10) 0.11526(5) 0.0520(3) Uani 1.0 4 d .
O1 O 0.18883(13) 0.79086(18) 0.16731(12) 0.0344(6) Uani 1.0 4 d .
O2 O 0.21689(13) 0.56325(18) 0.21328(12) 0.0335(5) Uani 1.0 4 d .
O3 O 0.31699(14) 0.66484(19) 0.22419(13) 0.0360(6) Uani 1.0 4 d .
O4 O 0.15307(16) 0.4139(3) 0.37996(11) 0.0431(7) Uani 1.0 4 d .
O5 O 0.22407(16) 0.4219(3) 0.47396(14) 0.0569(8) Uani 1.0 4 d .
O6 O 0.1367(3) 0.2872(3) 0.46002(18) 0.0727(11) Uani 1.0 4 d .
O7 O 0.1012(2) 0.4663(4) 0.47331(15) 0.0776(13) Uani 1.0 4 d .
O8 O 0.3355(5) 0.4247(8) 0.1403(4) 0.221(6) Uani 1.0 4 d .
O9 O 0.4206(4) 0.3843(6) 0.0771(4) 0.155(3) Uani 1.0 4 d .
O10 O 0.3227(5) 0.2814(5) 0.0718(3) 0.153(3) Uani 1.0 4 d .
O11 O 0.4052(4) 0.2693(6) 0.1577(2) 0.121(2) Uani 1.0 4 d .
N1 N 0.05365(14) 0.7450(2) 0.11510(12) 0.0268(6) Uani 1.0 4 d .
N2 N 0.26913(14) 0.9718(2) 0.14902(12) 0.0270(6) Uani 1.0 4 d .
N3 N 0.06152(15) 0.6406(3) 0.22918(13) 0.0293(6) Uani 1.0 4 d .
N4 N 0.13584(15) 0.5727(3) 0.08040(13) 0.0290(6) Uani 1.0 4 d .
N5 N 0.32402(15) 0.9037(3) 0.26211(13) 0.0302(6) Uani 1.0 4 d .
N6 N 0.35382(16) 0.8083(3) 0.10727(14) 0.0316(6) Uani 1.0 4 d .
N7 N 0.5123(3) 0.4026(7) 0.2959(3) 0.097(2) Uani 1.0 4 d .
N8 N 0.2283(4) 0.7608(5) 0.4929(3) 0.0933(17) Uani 1.0 4 d .
C1 C 0.09271(18) 0.8413(3) 0.09253(16) 0.0298(7) Uani 1.0 4 d .
C2 C 0.14997(18) 0.8799(3) 0.14155(16) 0.0301(7) Uani 1.0 4 d .
C3 C 0.20190(18) 0.9562(3) 0.10948(15) 0.0295(7) Uani 1.0 4 d .
C4 C -0.00267(18) 0.7701(3) 0.15973(15) 0.0294(7) Uani 1.0 4 d .
C5 C 0.00527(18) 0.7048(3) 0.22095(15) 0.0280(7) Uani 1.0 4 d .
C6 C 0.07181(19) 0.5838(3) 0.28483(16) 0.0324(7) Uani 1.0 4 d .
C7 C 0.02669(19) 0.5937(3) 0.33359(16) 0.0326(7) Uani 1.0 4 d .
C8 C -0.08130(19) 0.6818(3) 0.37623(16) 0.0329(7) Uani 1.0 4 d .
C9 C -0.1390(2) 0.7505(3) 0.36834(17) 0.0360(8) Uani 1.0 4 d .
C10 C -0.1525(2) 0.8040(3) 0.30992(17) 0.0348(8) Uani 1.0 4 d .
C11 C -0.10756(18) 0.7883(3) 0.26057(16) 0.0306(7) Uani 1.0 4 d .
C12 C -0.04683(18) 0.7186(3) 0.26824(15) 0.0279(7) Uani 1.0 4 d .
C13 C -0.03411(19) 0.6637(3) 0.32665(16) 0.0295(7) Uani 1.0 4 d .
C14 C 0.02645(18) 0.6783(3) 0.06162(16) 0.0315(7) Uani 1.0 4 d .
C15 C 0.08539(17) 0.6046(3) 0.03800(16) 0.0283(7) Uani 1.0 4 d .
C16 C 0.18893(19) 0.5028(3) 0.06386(18) 0.0347(8) Uani 1.0 4 d .
C17 C 0.19284(19) 0.4636(3) 0.00444(17) 0.0351(8) Uani 1.0 4 d .
C18 C 0.1448(2) 0.4648(3) -0.10685(17) 0.0375(8) Uani 1.0 4 d .
C19 C 0.0958(3) 0.5009(3) -0.15142(18) 0.0420(9) Uani 1.0 4 d .
C20 C 0.0390(3) 0.5695(3) -0.13434(18) 0.0427(9) Uani 1.0 4 d .
C21 C 0.0335(2) 0.6020(3) -0.07292(17) 0.0370(8) Uani 1.0 4 d .
C22 C 0.08524(18) 0.5687(3) -0.02610(15) 0.0293(7) Uani 1.0 4 d .
C23 C 0.14202(18) 0.4973(3) -0.04288(16) 0.0311(7) Uani 1.0 4 d .
C24 C 0.26185(19) 1.0456(3) 0.20208(15) 0.0306(7) Uani 1.0 4 d .
C25 C 0.30423(18) 1.0058(3) 0.26071(15) 0.0281(7) Uani 1.0 4 d .
C26 C 0.3600(3) 0.8623(3) 0.31454(18) 0.0398(9) Uani 1.0 4 d .
C27 C 0.3766(3) 0.9222(3) 0.36637(18) 0.0448(10) Uani 1.0 4 d .
C28 C 0.3668(3) 1.0994(3) 0.42182(18) 0.0437(9) Uani 1.0 4 d .
C29 C 0.3429(3) 1.2028(3) 0.42162(18) 0.0450(10) Uani 1.0 4 d .
C30 C 0.3080(3) 1.2471(3) 0.36725(18) 0.0409(9) Uani 1.0 4 d .
C31 C 0.2959(2) 1.1857(3) 0.31440(16) 0.0333(8) Uani 1.0 4 d .
C32 C 0.31826(18) 1.0760(3) 0.31340(14) 0.0282(7) Uani 1.0 4 d .
C33 C 0.3544(2) 1.0326(3) 0.36795(16) 0.0349(8) Uani 1.0 4 d .
C34 C 0.32981(18) 1.0001(3) 0.10965(16) 0.0311(7) Uani 1.0 4 d .
C35 C 0.35968(18) 0.9019(3) 0.07719(16) 0.0300(7) Uani 1.0 4 d .
C36 C 0.3846(2) 0.7172(3) 0.08303(18) 0.0383(8) Uani 1.0 4 d .
C37 C 0.4217(2) 0.7186(3) 0.02987(18) 0.0400(9) Uani 1.0 4 d .
C38 C 0.4628(2) 0.8217(4) -0.06250(19) 0.0441(10) Uani 1.0 4 d .
C39 C 0.4650(2) 0.9180(4) -0.09481(19) 0.0464(10) Uani 1.0 4 d .
C40 C 0.4328(2) 1.0119(4) -0.07093(18) 0.0435(9) Uani 1.0 4 d .
C41 C 0.39877(19) 1.0086(3) -0.01525(17) 0.0368(8) Uani 1.0 4 d .
C42 C 0.39457(18) 0.9105(3) 0.01944(16) 0.0319(7) Uani 1.0 4 d .
C43 C 0.42703(19) 0.8158(3) -0.00459(17) 0.0360(8) Uani 1.0 4 d .
C44 C 0.28032(19) 0.5816(3) 0.23439(16) 0.0316(7) Uani 1.0 4 d .
C45 C 0.3154(3) 0.4966(4) 0.2765(3) 0.0549(12) Uani 1.0 4 d .
C46 C 0.5038(3) 0.3115(7) 0.2891(3) 0.0707(17) Uani 1.0 4 d .
C47 C 0.4951(3) 0.1956(6) 0.2800(3) 0.082(2) Uani 1.0 4 d .
C48 C 0.2311(3) 0.7200(5) 0.4436(3) 0.0633(13) Uani 1.0 4 d .
C49 C 0.2294(7) 0.6864(11) 0.3825(5) 0.244(10) Uani 1.0 4 d .
H1A H 0.0576 0.9004 0.0833 0.0357 Uiso 1.0 4 calc R
H1B H 0.1162 0.8232 0.0528 0.0357 Uiso 1.0 4 calc R
H2 H 0.1260 0.9194 0.1761 0.0361 Uiso 1.0 4 calc R
H3A H 0.2140 0.9257 0.0681 0.0354 Uiso 1.0 4 calc R
H3B H 0.1780 1.0270 0.1019 0.0354 Uiso 1.0 4 calc R
H4A H -0.0508 0.7552 0.1391 0.0353 Uiso 1.0 4 calc R
H4B H -0.0005 0.8482 0.1701 0.0353 Uiso 1.0 4 calc R
H6 H 0.1119 0.5359 0.2894 0.0389 Uiso 1.0 4 calc R
H7 H 0.0357 0.5543 0.3716 0.0392 Uiso 1.0 4 calc R
H8 H -0.0728 0.6457 0.4155 0.0394 Uiso 1.0 4 calc R
H9 H -0.1700 0.7623 0.4022 0.0432 Uiso 1.0 4 calc R
H10 H -0.1929 0.8512 0.3047 0.0418 Uiso 1.0 4 calc R
H11 H -0.1172 0.8242 0.2214 0.0367 Uiso 1.0 4 calc R
H14A H 0.0085 0.7260 0.0268 0.0378 Uiso 1.0 4 calc R
H14B H -0.0147 0.6337 0.0750 0.0378 Uiso 1.0 4 calc R
H16 H 0.2244 0.4808 0.0951 0.0417 Uiso 1.0 4 calc R
H17 H 0.2298 0.4136 -0.0052 0.0422 Uiso 1.0 4 calc R
H18 H 0.1819 0.4166 -0.1187 0.0450 Uiso 1.0 4 calc R
H19 H 0.0998 0.4800 -0.1943 0.0504 Uiso 1.0 4 calc R
H20 H 0.0042 0.5933 -0.1657 0.0512 Uiso 1.0 4 calc R
H21 H -0.0055 0.6474 -0.0619 0.0444 Uiso 1.0 4 calc R
H24A H 0.2101 1.0523 0.2114 0.0367 Uiso 1.0 4 calc R
H24B H 0.2797 1.1181 0.1905 0.0367 Uiso 1.0 4 calc R
H26 H 0.3739 0.7883 0.3144 0.0477 Uiso 1.0 4 calc R
H27 H 0.4027 0.8912 0.4015 0.0537 Uiso 1.0 4 calc R
H28 H 0.3921 1.0713 0.4583 0.0524 Uiso 1.0 4 calc R
H29 H 0.3497 1.2458 0.4586 0.0539 Uiso 1.0 4 calc R
H30 H 0.2928 1.3205 0.3673 0.0490 Uiso 1.0 4 calc R
H31 H 0.2723 1.2167 0.2779 0.0400 Uiso 1.0 4 calc R
H34A H 0.3688 1.0341 0.1364 0.0373 Uiso 1.0 4 calc R
H34B H 0.3132 1.0536 0.0774 0.0373 Uiso 1.0 4 calc R
H36 H 0.3795 0.6505 0.1047 0.0459 Uiso 1.0 4 calc R
H37 H 0.4441 0.6545 0.0156 0.0479 Uiso 1.0 4 calc R
H38 H 0.4851 0.7591 -0.0788 0.0529 Uiso 1.0 4 calc R
H39 H 0.4885 0.9212 -0.1337 0.0556 Uiso 1.0 4 calc R
H40 H 0.4349 1.0779 -0.0938 0.0522 Uiso 1.0 4 calc R
H41 H 0.3776 1.0726 0.0006 0.0442 Uiso 1.0 4 calc R
H45A H 0.3048 0.4247 0.2588 0.0659 Uiso 1.0 4 calc R
H45B H 0.2962 0.5016 0.3187 0.0659 Uiso 1.0 4 calc R
H45C H 0.3679 0.5081 0.2793 0.0659 Uiso 1.0 4 calc R
H47A H 0.4640 0.1822 0.2421 0.0984 Uiso 1.0 4 calc R
H47B H 0.4728 0.1641 0.3168 0.0984 Uiso 1.0 4 calc R
H47C H 0.5426 0.1624 0.2749 0.0984 Uiso 1.0 4 calc R
H49A H 0.2508 0.7422 0.3562 0.2926 Uiso 1.0 4 calc R
H49B H 0.1791 0.6736 0.3677 0.2926 Uiso 1.0 4 calc R
H49C H 0.2571 0.6191 0.3794 0.2926 Uiso 1.0 4 calc R

loop_
_atom_site_aniso_label
_atom_site_aniso_U_11
_atom_site_aniso_U_22
_atom_site_aniso_U_33
_atom_site_aniso_U_12
_atom_site_aniso_U_13
_atom_site_aniso_U_23
Zn1 0.0305(2) 0.0238(2) 0.0276(2) 0.00286(13) -0.00206(15) 0.00256(14)
Zn2 0.0330(3) 0.0220(2) 0.0289(2) 0.00342(14) -0.00342(16) 0.00049(14)
Cl1 0.0345(4) 0.0421(5) 0.0273(4) 0.0004(4) -0.0018(4) -0.0003(4)
Cl2 0.0462(6) 0.0672(7) 0.0425(6) 0.0198(5) -0.0009(5) -0.0079(5)
O1 0.0344(13) 0.0239(11) 0.0436(14) 0.0016(10) -0.0115(11) 0.0094(10)
O2 0.0343(13) 0.0269(12) 0.0386(13) 0.0018(10) -0.0056(10) 0.0042(10)
O3 0.0367(13) 0.0258(12) 0.0444(15) 0.0033(10) -0.0096(11) 0.0034(10)
O4 0.0530(17) 0.0505(16) 0.0254(13) -0.0019(13) -0.0030(11) 0.0014(11)
O5 0.0444(17) 0.076(3) 0.0487(17) -0.0042(15) -0.0154(14) -0.0152(16)
O6 0.088(3) 0.057(2) 0.072(3) -0.0230(19) -0.017(2) 0.0237(18)
O7 0.071(3) 0.117(4) 0.0452(18) 0.050(3) 0.0078(17) -0.0063(19)
O8 0.176(7) 0.295(11) 0.184(7) 0.179(8) -0.085(6) -0.134(7)
O9 0.122(5) 0.163(7) 0.176(7) -0.011(5) -0.027(5) 0.082(6)
O10 0.271(9) 0.114(5) 0.068(4) -0.036(5) -0.061(5) 0.003(3)
O11 0.138(5) 0.163(6) 0.061(3) 0.064(4) -0.020(3) 0.018(3)
N1 0.0284(13) 0.0254(13) 0.0266(13) 0.0031(10) 0.0010(11) 0.0007(11)
N2 0.0311(14) 0.0248(13) 0.0251(13) 0.0021(11) 0.0003(11) 0.0002(10)
N3 0.0345(15) 0.0261(13) 0.0270(14) 0.0022(11) -0.0011(12) 0.0032(11)
N4 0.0291(14) 0.0286(14) 0.0291(14) 0.0024(11) -0.0018(11) 0.0003(11)
N5 0.0353(15) 0.0274(14) 0.0273(14) 0.0009(11) -0.0042(11) -0.0006(11)
N6 0.0342(15) 0.0286(14) 0.0319(15) 0.0032(11) -0.0013(12) -0.0042(11)
N7 0.065(4) 0.149(6) 0.076(4) 0.026(4) -0.002(3) -0.044(4)
N8 0.114(5) 0.086(4) 0.081(4) 0.021(4) 0.013(4) -0.000(3)
C1 0.0327(17) 0.0273(16) 0.0291(17) 0.0028(13) -0.0019(13) 0.0068(13)
C2 0.0352(17) 0.0252(15) 0.0294(16) 0.0033(13) -0.0050(14) 0.0034(13)
C3 0.0320(16) 0.0260(15) 0.0301(16) 0.0046(12) -0.0029(13) 0.0031(13)
C4 0.0303(16) 0.0318(16) 0.0263(16) 0.0049(13) 0.0017(13) 0.0001(13)
C5 0.0317(16) 0.0245(15) 0.0276(16) -0.0026(12) -0.0008(13) 0.0003(12)
C6 0.0360(18) 0.0279(16) 0.0330(17) 0.0046(13) -0.0008(14) 0.0070(13)
C7 0.0379(18) 0.0300(16) 0.0297(17) 0.0009(14) -0.0037(14) 0.0049(13)
C8 0.0395(19) 0.0306(17) 0.0285(17) -0.0088(14) 0.0017(14) 0.0013(13)
C9 0.043(2) 0.0325(18) 0.0335(18) -0.0070(15) 0.0084(15) -0.0031(14)
C10 0.0368(18) 0.0295(17) 0.0381(19) -0.0005(14) 0.0019(15) -0.0057(14)
C11 0.0324(17) 0.0281(15) 0.0311(17) -0.0021(13) -0.0008(14) -0.0017(13)
C12 0.0313(16) 0.0252(15) 0.0269(16) -0.0027(12) -0.0028(13) -0.0004(12)
C13 0.0367(17) 0.0235(15) 0.0278(16) -0.0045(13) -0.0032(14) 0.0003(12)
C14 0.0303(17) 0.0330(17) 0.0308(17) 0.0050(13) -0.0036(14) -0.0017(14)
C15 0.0257(15) 0.0247(15) 0.0343(17) 0.0009(12) 0.0014(13) 0.0006(13)
C16 0.0314(17) 0.0324(17) 0.0400(19) 0.0044(14) -0.0020(15) 0.0012(15)
C17 0.0327(17) 0.0348(18) 0.0379(19) 0.0072(14) 0.0013(14) -0.0042(15)
C18 0.0383(19) 0.0382(19) 0.0366(19) -0.0033(15) 0.0085(15) -0.0040(15)
C19 0.059(3) 0.0366(19) 0.0302(18) -0.0068(17) 0.0058(17) -0.0036(15)
C20 0.061(3) 0.0356(19) 0.0306(18) 0.0005(17) -0.0086(17) 0.0006(15)
C21 0.046(2) 0.0311(17) 0.0332(18) 0.0053(15) -0.0048(15) -0.0008(14)
C22 0.0330(17) 0.0263(15) 0.0282(16) -0.0005(13) -0.0013(13) 0.0022(13)
C23 0.0321(17) 0.0303(16) 0.0314(17) -0.0019(13) 0.0060(14) -0.0023(13)
C24 0.0403(18) 0.0229(15) 0.0284(16) 0.0032(13) 0.0001(14) -0.0011(13)
C25 0.0326(16) 0.0258(15) 0.0262(16) 0.0004(12) 0.0034(13) 0.0009(12)
C26 0.055(3) 0.0291(17) 0.0338(19) 0.0061(16) -0.0114(17) 0.0021(14)
C27 0.064(3) 0.037(2) 0.0325(19) 0.0086(18) -0.0149(18) 0.0001(15)
C28 0.063(3) 0.038(2) 0.0296(18) -0.0046(18) -0.0063(17) -0.0017(15)
C29 0.072(3) 0.036(2) 0.0266(18) -0.0115(18) 0.0035(18) -0.0066(15)
C30 0.057(3) 0.0289(17) 0.0372(19) -0.0045(16) 0.0103(17) -0.0035(15)
C31 0.0432(19) 0.0291(17) 0.0280(17) -0.0009(14) 0.0051(15) 0.0002(13)
C32 0.0359(17) 0.0267(15) 0.0223(15) -0.0006(13) 0.0037(13) -0.0007(12)
C33 0.045(2) 0.0312(17) 0.0281(17) -0.0016(15) -0.0012(15) 0.0005(14)
C34 0.0334(17) 0.0272(16) 0.0332(17) -0.0011(13) 0.0056(14) -0.0005(13)
C35 0.0302(16) 0.0289(16) 0.0307(17) 0.0011(13) -0.0019(13) -0.0031(13)
C36 0.043(2) 0.0279(17) 0.044(2) 0.0059(14) -0.0064(16) -0.0087(15)
C37 0.0371(19) 0.0388(19) 0.043(2) 0.0083(15) -0.0043(16) -0.0144(16)
C38 0.0318(19) 0.057(3) 0.044(3) -0.0036(17) 0.0069(16) -0.0173(19)
C39 0.038(2) 0.067(3) 0.0341(19) -0.0074(18) 0.0062(16) -0.0096(19)
C40 0.0338(19) 0.061(3) 0.036(2) -0.0054(17) 0.0009(15) 0.0012(18)
C41 0.0347(18) 0.0391(19) 0.0367(19) 0.0035(15) 0.0011(15) -0.0015(15)
C42 0.0274(16) 0.0355(18) 0.0325(17) 0.0011(13) -0.0018(13) -0.0038(14)
C43 0.0262(16) 0.048(2) 0.0336(18) 0.0000(14) -0.0049(14) -0.0146(16)
C44 0.0366(18) 0.0257(16) 0.0318(17) 0.0042(13) -0.0056(14) 0.0032(13)
C45 0.061(3) 0.040(3) 0.061(3) -0.0002(19) -0.028(3) 0.021(2)
C46 0.039(3) 0.129(6) 0.044(3) 0.009(3) 0.003(2) -0.017(4)
C47 0.047(3) 0.145(7) 0.054(3) -0.016(4) -0.001(3) -0.001(4)
C48 0.055(3) 0.070(4) 0.065(4) -0.001(3) 0.008(3) 0.004(3)
C49 0.266(15) 0.341(18) 0.135(8) -0.240(15) 0.121(10) -0.160(11)

loop_
_atom_type_symbol
_atom_type_description
_atom_type_scat_dispersion_real
_atom_type_scat_dispersion_imag
_atom_type_scat_source
C C 0.0033 0.0016
;
International Tables for Crystallography
(1992, Vol. C, Tables 4.2.6.8 and 6.1.1.4)
;
H H 0.0000 0.0000
;
International Tables for Crystallography
(1992, Vol. C, Table 6.1.1.4)
;
Cl Cl 0.1484 0.1585
;
International Tables for Crystallography
(1992, Vol. C, Tables 4.2.6.8 and 6.1.1.4)
;
N N 0.0061 0.0033
;
International Tables for Crystallography
(1992, Vol. C, Tables 4.2.6.8 and 6.1.1.4)
;
O O 0.0106 0.0060
;
International Tables for Crystallography
(1992, Vol. C, Tables 4.2.6.8 and 6.1.1.4)
;
Zn Zn 0.2839 1.4301
;
International Tables for Crystallography
(1992, Vol. C, Tables 4.2.6.8 and 6.1.1.4)
;

loop_
_geom_angle_atom_site_label_1
_geom_angle_atom_site_label_2
_geom_angle_atom_site_label_3
_geom_angle
_geom_angle_publ_flag
O1 Zn1 O2 99.59(10) yes
O1 Zn1 N1 82.12(10) yes
O1 Zn1 N3 112.27(11) yes
O1 Zn1 N4 116.45(11) yes
O2 Zn1 N1 177.31(10) yes
O2 Zn1 N3 97.94(11) yes
O2 Zn1 N4 101.37(11) yes
N1 Zn1 N3 79.46(11) yes
N1 Zn1 N4 79.60(11) yes
N3 Zn1 N4 122.96(11) yes
O1 Zn2 O3 100.37(10) yes
O1 Zn2 N2 81.86(10) yes
O1 Zn2 N5 117.19(11) yes
O1 Zn2 N6 114.59(12) yes
O3 Zn2 N2 175.93(11) yes
O3 Zn2 N5 97.50(11) yes
O3 Zn2 N6 101.96(11) yes
N2 Zn2 N5 78.43(10) yes
N2 Zn2 N6 80.03(11) yes
N5 Zn2 N6 119.50(12) yes
O4 Cl1 O5 109.30(18) yes
O4 Cl1 O6 109.1(2) yes
O4 Cl1 O7 109.27(19) yes
O5 Cl1 O6 109.1(3) yes
O5 Cl1 O7 110.4(2) yes
O6 Cl1 O7 109.6(3) yes
O8 Cl2 O9 102.0(5) yes
O8 Cl2 O10 111.8(5) yes
O8 Cl2 O11 116.1(4) yes
O9 Cl2 O10 103.6(4) yes
O9 Cl2 O11 107.4(4) yes
O10 Cl2 O11 114.2(4) yes
Zn1 O1 Zn2 123.04(12) yes
Zn1 O1 C2 117.8(2) yes
Zn2 O1 C2 117.8(2) yes
Zn1 O2 C44 134.4(3) yes
Zn2 O3 C44 133.2(3) yes
Zn1 N1 C1 102.65(19) yes
Zn1 N1 C4 108.92(19) yes
Zn1 N1 C14 106.95(19) yes
C1 N1 C4 114.0(3) yes
C1 N1 C14 110.8(3) yes
C4 N1 C14 112.7(3) yes
Zn2 N2 C3 103.12(19) yes
Zn2 N2 C24 109.11(19) yes
Zn2 N2 C34 105.90(19) yes
C3 N2 C24 114.4(3) yes
C3 N2 C34 110.7(3) yes
C24 N2 C34 112.8(3) yes
Zn1 N3 C5 117.7(3) yes
Zn1 N3 C6 121.3(3) yes
C5 N3 C6 119.9(3) yes
Zn1 N4 C15 117.5(3) yes
Zn1 N4 C16 121.2(3) yes
C15 N4 C16 120.4(3) yes
Zn2 N5 C25 117.3(3) yes
Zn2 N5 C26 122.4(3) yes
C25 N5 C26 120.1(3) yes
Zn2 N6 C35 116.5(3) yes
Zn2 N6 C36 124.0(3) yes
C35 N6 C36 119.4(3) yes
N1 C1 C2 111.4(3) yes
O1 C2 C1 110.2(3) yes
O1 C2 C3 109.5(3) yes
C1 C2 C3 108.7(3) yes
N2 C3 C2 110.9(3) yes
N1 C4 C5 113.0(3) yes
N3 C5 C4 118.4(3) yes
N3 C5 C12 122.2(3) yes
C4 C5 C12 119.3(3) yes
N3 C6 C7 122.5(4) yes
C6 C7 C13 119.0(3) yes
C9 C8 C13 120.8(4) yes
C8 C9 C10 120.2(4) yes
C9 C10 C11 120.6(4) yes
C10 C11 C12 120.0(3) yes
C5 C12 C11 123.1(3) yes
C5 C12 C13 117.6(3) yes
C11 C12 C13 119.2(3) yes
C7 C13 C8 122.1(3) yes
C7 C13 C12 118.6(3) yes
C8 C13 C12 119.3(3) yes
N1 C14 C15 111.3(3) yes
N4 C15 C14 116.6(3) yes
N4 C15 C22 121.5(3) yes
C14 C15 C22 121.9(3) yes
N4 C16 C17 122.3(4) yes
C16 C17 C23 119.7(4) yes
C19 C18 C23 121.4(4) yes
C18 C19 C20 120.1(4) yes
C19 C20 C21 120.6(4) yes
C20 C21 C22 120.4(4) yes
C15 C22 C21 123.4(3) yes
C15 C22 C23 117.3(3) yes
C21 C22 C23 119.2(3) yes
C17 C23 C18 123.1(4) yes
C17 C23 C22 118.7(3) yes
C18 C23 C22 118.2(3) yes
N2 C24 C25 111.5(3) yes
N5 C25 C24 117.5(3) yes
N5 C25 C32 121.7(3) yes
C24 C25 C32 120.8(3) yes
N5 C26 C27 122.7(4) yes
C26 C27 C33 119.3(4) yes
C29 C28 C33 120.4(4) yes
C28 C29 C30 120.6(4) yes
C29 C30 C31 120.6(4) yes
C30 C31 C32 120.5(4) yes
C25 C32 C31 123.3(3) yes
C25 C32 C33 118.1(3) yes
C31 C32 C33 118.5(3) yes
C27 C33 C28 122.7(4) yes
C27 C33 C32 118.0(3) yes
C28 C33 C32 119.3(4) yes
N2 C34 C35 111.8(3) yes
N6 C35 C34 116.2(3) yes
N6 C35 C42 122.1(4) yes
C34 C35 C42 121.6(3) yes
N6 C36 C37 122.6(4) yes
C36 C37 C43 119.6(4) yes
C39 C38 C43 120.0(4) yes
C38 C39 C40 120.8(4) yes
C39 C40 C41 120.3(4) yes
C40 C41 C42 120.8(4) yes
C35 C42 C41 123.3(4) yes
C35 C42 C43 117.8(4) yes
C41 C42 C43 118.9(4) yes
C37 C43 C38 122.4(4) yes
C37 C43 C42 118.3(4) yes
C38 C43 C42 119.2(4) yes
O2 C44 O3 126.1(3) yes
O2 C44 C45 117.0(4) yes
O3 C44 C45 116.9(4) yes
N7 C46 C47 178.4(6) yes
N8 C48 C49 171.2(9) yes
N1 C1 H1A 109.349 no
N1 C1 H1B 109.354 no
C2 C1 H1A 109.353 no
C2 C1 H1B 109.358 no
H1A C1 H1B 107.982 no
O1 C2 H2 109.474 no
C1 C2 H2 109.470 no
C3 C2 H2 109.461 no
N2 C3 H3A 109.451 no
N2 C3 H3B 109.455 no
C2 C3 H3A 109.446 no
C2 C3 H3B 109.433 no
H3A C3 H3B 108.055 no
N1 C4 H4A 108.977 no
N1 C4 H4B 108.973 no
C5 C4 H4A 108.989 no
C5 C4 H4B 108.995 no
H4A C4 H4B 107.776 no
N3 C6 H6 118.744 no
C7 C6 H6 118.715 no
C6 C7 H7 120.501 no
C13 C7 H7 120.506 no
C9 C8 H8 119.614 no
C13 C8 H8 119.632 no
C8 C9 H9 119.908 no
C10 C9 H9 119.900 no
C9 C10 H10 119.704 no
C11 C10 H10 119.711 no
C10 C11 H11 120.013 no
C12 C11 H11 120.005 no
N1 C14 H14A 109.363 no
N1 C14 H14B 109.365 no
C15 C14 H14A 109.360 no
C15 C14 H14B 109.367 no
H14A C14 H14B 107.997 no
N4 C16 H16 118.853 no
C17 C16 H16 118.843 no
C16 C17 H17 120.161 no
C23 C17 H17 120.150 no
C19 C18 H18 119.283 no
C23 C18 H18 119.291 no
C18 C19 H19 119.943 no
C20 C19 H19 119.946 no
C19 C20 H20 119.706 no
C21 C20 H20 119.706 no
C20 C21 H21 119.814 no
C22 C21 H21 119.811 no
N2 C24 H24A 109.322 no
N2 C24 H24B 109.333 no
C25 C24 H24A 109.346 no
C25 C24 H24B 109.337 no
H24A C24 H24B 107.977 no
N5 C26 H26 118.638 no
C27 C26 H26 118.642 no
C26 C27 H27 120.331 no
C33 C27 H27 120.331 no
C29 C28 H28 119.781 no
C33 C28 H28 119.796 no
C28 C29 H29 119.707 no
C30 C29 H29 119.712 no
C29 C30 H30 119.722 no
C31 C30 H30 119.715 no
C30 C31 H31 119.742 no
C32 C31 H31 119.741 no
N2 C34 H34A 109.281 no
N2 C34 H34B 109.270 no
C35 C34 H34A 109.260 no
C35 C34 H34B 109.264 no
H34A C34 H34B 107.933 no
N6 C36 H36 118.678 no
C37 C36 H36 118.688 no
C36 C37 H37 120.201 no
C43 C37 H37 120.180 no
C39 C38 H38 120.017 no
C43 C38 H38 120.003 no
C38 C39 H39 119.602 no
C40 C39 H39 119.607 no
C39 C40 H40 119.823 no
C41 C40 H40 119.835 no
C40 C41 H41 119.624 no
C42 C41 H41 119.623 no
C44 C45 H45A 109.464 no
C44 C45 H45B 109.468 no
C44 C45 H45C 109.464 no
H45A C45 H45B 109.472 no
H45A C45 H45C 109.472 no
H45B C45 H45C 109.487 no
C46 C47 H47A 109.470 no
C46 C47 H47B 109.478 no
C46 C47 H47C 109.470 no
H47A C47 H47B 109.458 no
H47A C47 H47C 109.471 no
H47B C47 H47C 109.479 no
C48 C49 H49A 109.472 no
C48 C49 H49B 109.481 no
C48 C49 H49C 109.480 no
H49A C49 H49B 109.465 no
H49A C49 H49C 109.459 no
H49B C49 H49C 109.471 no

loop_
_geom_bond_atom_site_label_1
_geom_bond_atom_site_label_2
_geom_bond_distance
_geom_bond_publ_flag
Zn1 O1 1.940(3) yes
Zn1 O2 2.005(3) yes
Zn1 N1 2.227(3) yes
Zn1 N3 2.051(3) yes
Zn1 N4 2.041(3) yes
Zn2 O1 1.952(3) yes
Zn2 O3 2.003(3) yes
Zn2 N2 2.192(3) yes
Zn2 N5 2.066(3) yes
Zn2 N6 2.046(3) yes
Cl1 O4 1.438(3) yes
Cl1 O5 1.427(3) yes
Cl1 O6 1.433(4) yes
Cl1 O7 1.418(4) yes
Cl2 O8 1.375(10) yes
Cl2 O9 1.417(8) yes
Cl2 O10 1.394(7) yes
Cl2 O11 1.373(6) yes
O1 C2 1.410(4) yes
O2 C44 1.256(5) yes
O3 C44 1.256(5) yes
N1 C1 1.483(5) yes
N1 C4 1.471(5) yes
N1 C14 1.471(5) yes
N2 C3 1.479(4) yes
N2 C24 1.459(4) yes
N2 C34 1.471(5) yes
N3 C5 1.313(5) yes
N3 C6 1.378(5) yes
N4 C15 1.325(5) yes
N4 C16 1.365(5) yes
N5 C25 1.314(5) yes
N5 C26 1.368(5) yes
N6 C35 1.327(5) yes
N6 C36 1.371(5) yes
N7 C46 1.146(12) yes
N8 C48 1.163(9) yes
C1 C2 1.525(5) yes
C2 C3 1.527(5) yes
C4 C5 1.529(5) yes
C5 C12 1.431(5) yes
C6 C7 1.363(5) yes
C7 C13 1.421(5) yes
C8 C9 1.367(5) yes
C8 C13 1.414(5) yes
C9 C10 1.416(5) yes
C10 C11 1.379(5) yes
C11 C12 1.419(5) yes
C12 C13 1.421(5) yes
C14 C15 1.522(5) yes
C15 C22 1.429(5) yes
C16 C17 1.354(6) yes
C17 C23 1.405(5) yes
C18 C19 1.354(6) yes
C18 C23 1.417(5) yes
C19 C20 1.410(6) yes
C20 C21 1.370(6) yes
C21 C22 1.408(5) yes
C22 C23 1.429(5) yes
C24 C25 1.520(5) yes
C25 C32 1.428(5) yes
C26 C27 1.348(6) yes
C27 C33 1.424(6) yes
C28 C29 1.352(6) yes
C28 C33 1.419(5) yes
C29 C30 1.405(6) yes
C30 C31 1.363(5) yes
C31 C32 1.418(5) yes
C32 C33 1.414(5) yes
C34 C35 1.512(5) yes
C35 C42 1.413(5) yes
C36 C37 1.345(6) yes
C37 C43 1.412(6) yes
C38 C39 1.374(7) yes
C38 C43 1.422(6) yes
C39 C40 1.409(7) yes
C40 C41 1.363(6) yes
C41 C42 1.422(6) yes
C42 C43 1.419(5) yes
C44 C45 1.505(6) yes
C46 C47 1.452(12) yes
C48 C49 1.359(12) yes
C1 H1A 0.990 no
C1 H1B 0.990 no
C2 H2 1.000 no
C3 H3A 0.990 no
C3 H3B 0.990 no
C4 H4A 0.990 no
C4 H4B 0.990 no
C6 H6 0.950 no
C7 H7 0.950 no
C8 H8 0.950 no
C9 H9 0.950 no
C10 H10 0.950 no
C11 H11 0.950 no
C14 H14A 0.990 no
C14 H14B 0.990 no
C16 H16 0.950 no
C17 H17 0.950 no
C18 H18 0.950 no
C19 H19 0.950 no
C20 H20 0.950 no
C21 H21 0.950 no
C24 H24A 0.990 no
C24 H24B 0.990 no
C26 H26 0.950 no
C27 H27 0.950 no
C28 H28 0.950 no
C29 H29 0.950 no
C30 H30 0.950 no
C31 H31 0.950 no
C34 H34A 0.990 no
C34 H34B 0.990 no
C36 H36 0.950 no
C37 H37 0.950 no
C38 H38 0.950 no
C39 H39 0.950 no
C40 H40 0.950 no
C41 H41 0.950 no
C45 H45A 0.980 no
C45 H45B 0.980 no
C45 H45C 0.980 no
C47 H47A 0.980 no
C47 H47B 0.980 no
C47 H47C 0.980 no
C49 H49A 0.980 no
C49 H49B 0.980 no
C49 H49C 0.980 no

loop_
_geom_contact_atom_site_label_1
_geom_contact_atom_site_label_2
_geom_contact_distance
_geom_contact_publ_flag
_geom_contact_site_symmetry_2
Zn1 O3 3.429(3) no .
Zn2 O2 3.405(3) no .
O1 C4 3.546(4) no .
O1 C24 3.490(4) no .
O1 C44 3.368(4) no .
O2 C6 3.151(5) no .
O2 C16 3.271(5) no .
O3 C26 3.180(5) no .
O3 C36 3.357(5) no .
N3 C13 2.794(5) no .
N4 C1 3.426(5) no .
N4 C23 2.780(5) no .
N5 C33 2.787(5) no .
N5 C34 3.450(5) no .
N6 C3 3.352(5) no .
N6 C43 2.784(5) no .
C1 C15 3.145(5) no .
C2 C4 3.170(5) no .
C2 C24 3.142(5) no .
C3 C35 3.100(5) no .
C4 C11 2.959(5) no .
C5 C7 2.767(5) no .
C5 C14 3.432(5) no .
C6 C12 2.764(5) no .
C8 C11 2.805(5) no .
C9 C12 2.808(5) no .
C10 C13 2.802(5) no .
C14 C21 3.011(5) no .
C15 C17 2.760(5) no .
C16 C22 2.764(5) no .
C18 C21 2.786(6) no .
C19 C22 2.800(5) no .
C20 C23 2.800(6) no .
C24 C31 2.987(5) no .
C25 C27 2.756(5) no .
C25 C34 3.258(5) no .
C26 C32 2.751(5) no .
C28 C31 2.786(6) no .
C29 C32 2.797(5) no .
C30 C33 2.786(6) no .
C34 C41 2.991(5) no .
C35 C37 2.748(5) no .
C36 C42 2.752(5) no .
C38 C41 2.801(6) no .
C39 C42 2.802(6) no .
C40 C43 2.806(6) no .
O2 O8 3.231(9) no .
O2 C10 3.445(4) no 2_545
O3 O8 3.484(10) no .
O3 C47 3.500(7) no 2_655
O4 C4 3.374(5) no 2_545
O4 C6 3.233(5) no .
O4 C7 3.339(5) no .
O4 C11 3.428(5) no 2_545
O4 C30 3.549(5) no 1_545
O5 C3 3.285(5) no 4_565
O5 C30 3.537(5) no 1_545
O5 C34 3.536(5) no 4_565
O5 C41 3.339(5) no 4_565
O6 C4 3.471(5) no 2_545
O6 C14 3.315(6) no 2_545
O6 C17 3.388(5) no 4_555
O6 C18 3.427(6) no 4_555
O6 C23 3.517(5) no 4_555
O7 C1 3.477(6) no 4_565
O7 C3 3.495(5) no 4_565
O7 C7 3.573(5) no .
O8 O2 3.231(9) no .
O8 O3 3.484(10) no .
O8 C16 3.239(9) no .
O8 C44 2.994(10) no .
O8 C45 3.059(10) no .
O9 C28 3.401(9) no 4_564
O9 C38 3.359(9) no 3_665
O10 C17 3.544(8) no .
O10 C29 3.227(7) no 4_564
O10 C34 3.568(7) no 1_545
O11 C38 3.427(7) no 3_665
O11 C46 3.300(8) no .
O11 C47 3.149(8) no .
N4 N8 3.299(7) no 4_564
N5 N7 3.317(7) no 2_655
N5 C46 3.595(7) no 2_655
N6 N7 3.351(7) no 2_655
N6 N8 3.388(7) no 4_564
N6 C46 3.350(6) no 2_655
N7 N5 3.317(7) no 2_645
N7 N6 3.351(7) no 2_645
N7 C26 3.434(7) no 2_645
N7 C35 3.500(7) no 2_645
N7 C39 3.351(8) no 4_565
N7 C40 3.409(7) no 4_565
N8 N4 3.299(7) no 4_565
N8 N6 3.388(7) no 4_565
N8 C1 3.580(8) no 4_565
N8 C15 3.300(8) no 4_565
N8 C16 3.381(7) no 4_565
N8 C17 3.479(7) no 4_565
N8 C22 3.390(7) no 4_565
N8 C23 3.456(7) no 4_565
N8 C35 3.569(7) no 4_565
N8 C36 3.401(8) no 4_565
C1 O7 3.477(6) no 4_564
C1 N8 3.580(8) no 4_564
C3 O5 3.285(5) no 4_564
C3 O7 3.495(5) no 4_564
C3 C8 3.591(5) no 2_555
C4 O4 3.374(5) no 2_555
C4 O6 3.471(5) no 2_555
C5 C19 3.446(5) no 3_565
C6 O4 3.233(5) no .
C7 O4 3.339(5) no .
C7 O7 3.573(5) no .
C8 C3 3.591(5) no 2_545
C8 C21 3.548(5) no 4_565
C9 C16 3.572(5) no 2_555
C10 O2 3.445(4) no 2_555
C11 O4 3.428(5) no 2_555
C14 O6 3.315(6) no 2_555
C15 N8 3.300(8) no 4_564
C15 C21 3.471(5) no 3_565
C16 O8 3.239(9) no .
C16 N8 3.381(7) no 4_564
C16 C9 3.572(5) no 2_545
C17 O6 3.388(5) no 4_554
C17 O10 3.544(8) no .
C17 N8 3.479(7) no 4_564
C18 O6 3.427(6) no 4_554
C19 C5 3.446(5) no 3_565
C21 C8 3.548(5) no 4_564
C21 C15 3.471(5) no 3_565
C22 N8 3.390(7) no 4_564
C23 O6 3.517(5) no 4_554
C23 N8 3.456(7) no 4_564
C26 N7 3.434(7) no 2_655
C26 C46 3.473(7) no 2_655
C26 C49 3.597(14) no .
C28 O9 3.401(9) no 4_565
C29 O10 3.227(7) no 4_565
C30 O4 3.549(5) no 1_565
C30 O5 3.537(5) no 1_565
C34 O5 3.536(5) no 4_564
C34 O10 3.568(7) no 1_565
C35 N7 3.500(7) no 2_655
C35 N8 3.569(7) no 4_564
C36 N8 3.401(8) no 4_564
C36 C46 3.527(7) no 2_655
C36 C47 3.585(7) no 2_655
C38 O9 3.359(9) no 3_665
C38 O11 3.427(7) no 3_665
C39 N7 3.351(8) no 4_564
C39 C41 3.474(6) no 3_675
C40 N7 3.409(7) no 4_564
C40 C41 3.545(5) no 3_675
C40 C42 3.460(5) no 3_675
C41 O5 3.339(5) no 4_564
C41 C39 3.474(6) no 3_675
C41 C40 3.545(5) no 3_675
C42 C40 3.460(5) no 3_675
C44 O8 2.994(10) no .
C44 C49 3.560(12) no .
C45 O8 3.059(10) no .
C46 O11 3.300(8) no .
C46 N5 3.595(7) no 2_645
C46 N6 3.350(6) no 2_645
C46 C26 3.473(7) no 2_645
C46 C36 3.527(7) no 2_645
C47 O3 3.500(7) no 2_645
C47 O11 3.149(8) no .
C47 C36 3.585(7) no 2_645
C49 C26 3.597(14) no .
C49 C44 3.560(12) no .
Zn1 H1B 3.2146 no .
Zn1 H2 3.3403 no .
Zn1 H4B 3.5865 no .
Zn1 H6 3.0579 no .
Zn1 H14B 3.3953 no .
Zn1 H16 3.0310 no .
Zn2 H2 3.3682 no .
Zn2 H3A 3.1692 no .
Zn2 H24A 3.4302 no .
Zn2 H26 3.0703 no .
Zn2 H34A 3.3075 no .
Zn2 H36 3.0955 no .
O1 H1A 3.2383 no .
O1 H1B 2.7473 no .
O1 H3A 2.7399 no .
O1 H3B 3.2322 no .
O1 H4B 3.5743 no .
O1 H24A 3.3814 no .
O2 H6 2.6013 no .
O2 H16 2.7119 no .
O2 H45A 2.5216 no .
O2 H45B 2.7242 no .
O2 H45C 3.1389 no .
O3 H26 2.6280 no .
O3 H36 2.8373 no .
O3 H45A 3.0669 no .
O3 H45B 2.8807 no .
O3 H45C 2.4288 no .
N1 H2 2.8188 no .
N2 H2 2.8089 no .
N3 H4A 3.0972 no .
N3 H4B 3.0550 no .
N3 H7 3.2569 no .
N3 H14B 3.4999 no .
N4 H1B 3.1675 no .
N4 H14A 3.1899 no .
N4 H14B 2.8799 no .
N4 H17 3.2338 no .
N5 H24A 2.9599 no .
N5 H24B 3.1443 no .
N5 H27 3.2360 no .
N5 H34A 3.2523 no .
N6 H3A 3.0457 no .
N6 H34A 2.8683 no .
N6 H34B 3.1794 no .
N6 H37 3.2356 no .
N7 H47A 3.0696 no .
N7 H47B 3.0736 no .
N7 H47C 3.0571 no .
N8 H49A 2.9532 no .
N8 H49B 2.9666 no .
N8 H49C 3.0409 no .
C1 H3A 2.5484 no .
C1 H3B 2.7862 no .
C1 H4A 3.0632 no .
C1 H4B 2.4359 no .
C1 H14A 2.4885 no .
C1 H14B 3.2541 no .
C2 H4B 2.9001 no .
C2 H24A 2.7955 no .
C3 H1A 2.7857 no .
C3 H1B 2.5449 no .
C3 H24A 2.4638 no .
C3 H24B 2.9648 no .
C3 H34A 3.2575 no .
C3 H34B 2.5044 no .
C4 H1A 2.5730 no .
C4 H1B 3.2933 no .
C4 H2 3.0174 no .
C4 H11 2.6260 no .
C4 H14A 2.8856 no .
C4 H14B 2.4655 no .
C5 H6 3.1756 no .
C5 H11 2.7032 no .
C5 H14B 3.2208 no .
C7 H8 2.6652 no .
C8 H7 2.6816 no .
C8 H10 3.2639 no .
C9 H11 3.2852 no .
C10 H8 3.2704 no .
C11 H4A 2.8526 no .
C11 H4B 2.9136 no .
C11 H9 3.2791 no .
C12 H4A 2.7704 no .
C12 H4B 2.7910 no .
C12 H7 3.3084 no .
C12 H8 3.3035 no .
C12 H10 3.2810 no .
C13 H6 3.2555 no .
C13 H9 3.2749 no .
C13 H11 3.3091 no .
C14 H1A 2.8375 no .
C14 H1B 2.4538 no .
C14 H4A 2.4191 no .
C14 H4B 3.1685 no .
C14 H21 2.6832 no .
C15 H1B 2.7748 no .
C15 H16 3.1816 no .
C15 H21 2.6933 no .
C17 H18 2.6722 no .
C18 H17 2.6821 no .
C18 H20 3.2459 no .
C19 H21 3.2720 no .
C20 H18 3.2515 no .
C21 H14A 2.6669 no .
C21 H14B 3.3191 no .
C21 H19 3.2671 no .
C22 H1B 3.5945 no .
C22 H14A 2.6813 no .
C22 H14B 3.0002 no .
C22 H17 3.3015 no .
C22 H18 3.3007 no .
C22 H20 3.2679 no .
C23 H16 3.2411 no .
C23 H19 3.2738 no .
C23 H21 3.3068 no .
C24 H2 2.9862 no .
C24 H3A 3.2876 no .
C24 H3B 2.5801 no .
C24 H31 2.6577 no .
C24 H34A 2.4729 no .
C24 H34B 2.8500 no .
C25 H26 3.1695 no .
C25 H31 2.6997 no .
C25 H34A 2.9612 no .
C27 H28 2.6859 no .
C28 H27 2.6963 no .
C28 H30 3.2453 no .
C29 H31 3.2611 no .
C30 H28 3.2533 no .
C31 H24A 3.1116 no .
C31 H24B 2.7591 no .
C31 H29 3.2547 no .
C32 H24A 2.8916 no .
C32 H24B 2.7196 no .
C32 H27 3.2975 no .
C32 H28 3.3025 no .
C32 H30 3.2723 no .
C33 H26 3.2500 no .
C33 H29 3.2642 no .
C33 H31 3.2940 no .
C34 H3A 2.4555 no .
C34 H3B 2.8229 no .
C34 H24A 3.2252 no .
C34 H24B 2.4622 no .
C34 H41 2.6667 no .
C35 H3A 2.7066 no .
C35 H36 3.1782 no .
C35 H41 2.6917 no .
C37 H38 2.6791 no .
C38 H37 2.6788 no .
C38 H40 3.2708 no .
C39 H41 3.2624 no .
C40 H38 3.2770 no .
C41 H34A 3.3010 no .
C41 H34B 2.6358 no .
C41 H39 3.2554 no .
C42 H3A 3.5424 no .
C42 H34A 2.9687 no .
C42 H34B 2.6584 no .
C42 H37 3.2948 no .
C42 H38 3.3100 no .
C42 H40 3.2794 no .
C43 H36 3.2386 no .
C43 H39 3.2792 no .
C43 H41 3.3047 no .
C44 H6 3.4207 no .
C44 H16 3.3238 no .
C44 H26 3.4819 no .
C44 H36 3.4792 no .
H1A H2 2.2989 no .
H1A H3A 2.9409 no .
H1A H3B 2.7342 no .
H1A H4A 2.9750 no .
H1A H4B 2.2644 no .
H1A H14A 2.6080 no .
H1A H14B 3.5571 no .
H1B H2 2.8675 no .
H1B H3A 2.2198 no .
H1B H3B 2.9364 no .
H1B H4B 3.3780 no .
H1B H14A 2.3681 no .
H1B H14B 3.4141 no .
H2 H3A 2.8695 no .
H2 H3B 2.3016 no .
H2 H4B 2.4960 no .
H2 H24A 2.3599 no .
H3A H24A 3.4204 no .
H3A H34A 3.4201 no .
H3A H34B 2.4208 no .
H3B H24A 2.3884 no .
H3B H24B 2.8275 no .
H3B H34A 3.5698 no .
H3B H34B 2.5962 no .
H4A H11 2.3397 no .
H4A H14A 2.6900 no .
H4A H14B 2.1517 no .
H4B H11 2.4791 no .
H4B H14A 3.4010 no .
H4B H14B 3.3322 no .
H6 H7 2.3012 no .
H6 H45B 3.4608 no .
H7 H8 2.5180 no .
H8 H9 2.3101 no .
H9 H10 2.3600 no .
H10 H11 2.3247 no .
H14A H21 2.1205 no .
H14B H21 2.9166 no .
H16 H17 2.2895 no .
H16 H36 3.5511 no .
H17 H18 2.5248 no .
H18 H19 2.2931 no .
H19 H20 2.3546 no .
H20 H21 2.3136 no .
H24A H31 2.6997 no .
H24A H34A 3.4076 no .
H24A H34B 3.4922 no .
H24B H31 2.2271 no .
H24B H34A 2.2971 no .
H24B H34B 2.6264 no .
H26 H27 2.2832 no .
H26 H45C 3.5425 no .
H27 H28 2.5415 no .
H28 H29 2.2954 no .
H29 H30 2.3473 no .
H30 H31 2.3048 no .
H34A H41 2.9295 no .
H34B H41 2.0732 no .
H36 H37 2.2796 no .
H37 H38 2.5268 no .
H38 H39 2.3182 no .
H39 H40 2.3507 no .
H40 H41 2.3053 no .
Cl1 H3A 3.5053 no 4_565
Cl1 H3B 3.4168 no 4_565
Cl1 H4A 3.1240 no 2_545
Cl1 H7 3.2759 no .
Cl1 H8 3.3738 no 3_566
Cl1 H30 3.2847 no 1_545
Cl2 H16 3.2241 no .
Cl2 H24B 3.5654 no 1_545
Cl2 H28 3.5646 no 4_564
Cl2 H29 3.4721 no 4_564
Cl2 H38 3.0784 no 3_665
Cl2 H45A 3.4885 no .
O2 H10 2.6819 no 2_545
O3 H47C 2.5951 no 2_655
O3 H49A 3.2479 no .
O3 H49C 3.5620 no .
O4 H4A 2.7418 no 2_545
O4 H4B 3.0763 no 2_545
O4 H6 2.5300 no .
O4 H7 2.7765 no .
O4 H11 2.4808 no 2_545
O4 H30 2.8523 no 1_545
O4 H45B 3.1891 no .
O4 H49B 3.2573 no .
O4 H49C 3.1830 no .
O5 H3A 2.7543 no 4_565
O5 H3B 2.9472 no 4_565
O5 H29 3.2098 no 1_545
O5 H30 2.9238 no 1_545
O5 H34B 2.6972 no 4_565
O5 H41 2.8689 no 4_565
O5 H49C 3.2310 no .
O6 H4A 2.6053 no 2_545
O6 H8 3.0532 no 3_566
O6 H9 3.0197 no 3_566
O6 H14A 2.8151 no 2_545
O6 H14B 3.0134 no 2_545
O6 H17 3.0891 no 4_555
O6 H18 3.1546 no 4_555
O6 H30 3.5874 no 1_545
O7 H1A 3.2251 no 2_545
O7 H1A 2.9943 no 4_565
O7 H1B 3.1048 no 4_565
O7 H3A 3.1272 no 4_565
O7 H3B 3.0163 no 4_565
O7 H7 2.6547 no .
O7 H8 2.8029 no 3_566
O7 H14A 3.5958 no 2_545
O8 H10 3.0681 no 2_545
O8 H16 2.3311 no .
O8 H17 3.5765 no .
O8 H36 3.0119 no .
O8 H45A 2.5993 no .
O8 H45C 3.1521 no .
O9 H27 3.2772 no 2_645
O9 H28 2.6084 no 4_564
O9 H29 3.2119 no 4_564
O9 H36 3.4321 no .
O9 H37 3.2847 no 3_665
O9 H38 2.4837 no 3_665
O10 H9 2.9107 no 2_545
O10 H16 3.1149 no .
O10 H17 2.8337 no .
O10 H24B 3.3482 no 1_545
O10 H28 3.3206 no 4_564
O10 H29 2.4956 no 4_564
O10 H34A 3.4398 no 1_545
O10 H34B 2.8238 no 1_545
O10 H38 3.5835 no 3_665
O10 H41 3.1792 no 1_545
O11 H24B 3.0824 no 1_545
O11 H34A 3.0120 no 1_545
O11 H34B 3.5536 no 1_545
O11 H38 2.7090 no 3_665
O11 H39 3.1234 no 3_665
O11 H45A 3.4753 no .
O11 H47A 2.3159 no .
N3 H19 3.3847 no 3_565
N3 H20 3.3894 no 3_565
N3 H49B 3.5947 no .
N5 H49A 3.1680 no .
N6 H47C 3.5654 no 2_655
N7 H26 3.5113 no 2_645
N7 H34A 3.0397 no 2_645
N7 H39 2.6871 no 4_565
N7 H40 2.8074 no 4_565
N7 H45C 2.9780 no .
N7 H47A 3.5779 no 2_655
N8 H1B 2.6873 no 4_565
N8 H3A 2.8209 no 4_565
C3 H8 3.3680 no 2_555
C5 H19 3.0342 no 3_565
C5 H20 3.4640 no 4_565
C6 H4B 3.3528 no 2_545
C6 H11 3.3203 no 2_545
C6 H20 3.5791 no 3_565
C6 H49B 2.8161 no .
C7 H1A 3.3886 no 2_545
C7 H2 3.5478 no 2_545
C7 H4B 3.0718 no 2_545
C7 H49B 3.0416 no .
C8 H2 3.5117 no 2_545
C8 H3B 2.6728 no 2_545
C8 H20 3.3379 no 4_565
C8 H21 2.8240 no 4_565
C8 H24A 3.3567 no 2_545
C9 H3B 2.9301 no 2_545
C9 H16 3.3623 no 2_555
C9 H20 3.3800 no 4_565
C9 H21 3.0880 no 4_565
C9 H24A 3.2207 no 2_545
C9 H24B 3.2703 no 2_545
C10 H16 3.2908 no 2_555
C10 H20 3.1829 no 4_565
C10 H24A 3.3110 no 2_545
C10 H24B 3.2862 no 2_545
C10 H31 3.0269 no 2_545
C10 H45A 3.4493 no 2_555
C11 H6 3.2373 no 2_555
C11 H20 2.9249 no 4_565
C11 H24A 3.5421 no 2_545
C11 H31 3.2407 no 2_545
C12 H19 3.0490 no 3_565
C12 H20 2.8520 no 4_565
C13 H2 3.4623 no 2_545
C13 H3B 3.5482 no 2_545
C13 H19 3.4904 no 3_565
C13 H20 3.0878 no 4_565
C13 H21 3.3459 no 4_565
C13 H24A 3.5895 no 2_545
C15 H21 3.4931 no 3_565
C16 H9 3.0807 no 2_545
C16 H10 3.3547 no 2_545
C17 H9 3.2183 no 2_545
C18 H4A 3.2817 no 3_565
C18 H14B 2.8066 no 3_565
C19 H4A 3.2854 no 3_565
C19 H14B 2.8047 no 3_565
C20 H14B 2.8532 no 3_565
C21 H14B 2.9342 no 3_565
C22 H14B 2.9849 no 3_565
C23 H14B 2.9122 no 3_565
C26 H38 3.4966 no 4_565
C26 H49A 2.6876 no .
C27 H37 3.4779 no 4_565
C27 H38 3.1909 no 4_565
C27 H49A 3.2182 no .
C28 H17 3.0318 no 4_565
C28 H18 3.4927 no 4_565
C28 H47B 3.1341 no 1_565
C29 H17 3.0232 no 4_565
C29 H18 3.3966 no 4_565
C29 H40 3.2238 no 4_575
C29 H41 3.2887 no 4_575
C29 H47B 3.3775 no 1_565
C30 H18 3.1124 no 4_565
C30 H40 3.2679 no 4_575
C30 H45A 3.1764 no 1_565
C30 H45B 3.3125 no 1_565
C30 H47B 3.4296 no 1_565
C31 H18 2.8857 no 4_565
C31 H45A 3.1867 no 1_565
C31 H47A 3.5272 no 1_565
C31 H47B 3.2777 no 1_565
C32 H18 2.9607 no 4_565
C32 H47A 3.4115 no 1_565
C32 H47B 3.0544 no 1_565
C33 H18 3.2755 no 4_565
C33 H47B 2.9700 no 1_565
C34 H39 3.5118 no 3_675
C36 H47B 3.3727 no 2_655
C36 H47C 3.3104 no 2_655
C37 H27 3.0453 no 4_564
C38 H26 3.3099 no 4_564
C38 H27 2.9419 no 4_564
C38 H41 3.4327 no 3_675
C39 H26 3.5683 no 4_564
C39 H34A 3.2890 no 3_675
C39 H41 3.4554 no 3_675
C39 H45C 3.2771 no 4_564
C40 H29 3.4353 no 4_574
C40 H30 3.5202 no 4_574
C40 H45B 3.3670 no 4_564
C40 H45C 3.3508 no 4_564
C41 H29 3.2081 no 4_574
C42 H40 3.4618 no 3_675
C43 H27 3.2591 no 4_564
C43 H40 3.4776 no 3_675
C44 H10 3.3587 no 2_545
C44 H47C 3.4366 no 2_655
C44 H49A 3.3205 no .
C44 H49C 3.1554 no .
C45 H10 3.3094 no 2_545
C45 H30 2.9474 no 1_545
C45 H31 3.5492 no 1_545
C45 H40 3.5691 no 4_565
C45 H47C 3.5412 no 2_655
C45 H49C 2.9019 no .
C46 H26 3.2344 no 2_645
C46 H40 3.1521 no 4_565
C46 H45C 3.4949 no .
C47 H26 3.4094 no 2_645
C47 H36 3.3376 no 2_645
C47 H39 3.4454 no 3_665
C48 H1B 3.2561 no 4_565
C48 H3A 3.2215 no 4_565
C49 H6 3.4163 no .
C49 H26 3.3393 no .
C49 H45B 2.9518 no .
H1A O7 3.2251 no 2_555
H1A O7 2.9943 no 4_564
H1A C7 3.3886 no 2_555
H1A H7 2.7670 no 2_555
H1A H8 3.0447 no 2_555
H1B O7 3.1048 no 4_564
H1B N8 2.6873 no 4_564
H1B C48 3.2561 no 4_564
H2 C7 3.5478 no 2_555
H2 C8 3.5117 no 2_555
H2 C13 3.4623 no 2_555
H2 H7 3.5295 no 2_555
H2 H8 3.5174 no 2_555
H2 H19 3.0735 no 4_565
H3A Cl1 3.5053 no 4_564
H3A O5 2.7543 no 4_564
H3A O7 3.1272 no 4_564
H3A N8 2.8209 no 4_564
H3A C48 3.2215 no 4_564
H3B Cl1 3.4168 no 4_564
H3B O5 2.9472 no 4_564
H3B O7 3.0163 no 4_564
H3B C8 2.6728 no 2_555
H3B C9 2.9301 no 2_555
H3B C13 3.5482 no 2_555
H3B H8 2.4503 no 2_555
H3B H9 2.9128 no 2_555
H4A Cl1 3.1240 no 2_555
H4A O4 2.7418 no 2_555
H4A O6 2.6053 no 2_555
H4A C18 3.2817 no 3_565
H4A C19 3.2854 no 3_565
H4A H18 3.2358 no 3_565
H4A H19 3.2755 no 3_565
H4B O4 3.0763 no 2_555
H4B C6 3.3528 no 2_555
H4B C7 3.0718 no 2_555
H4B H6 3.2437 no 2_555
H4B H7 2.7635 no 2_555
H4B H20 3.5521 no 4_565
H6 O4 2.5300 no .
H6 C11 3.2373 no 2_545
H6 C49 3.4163 no .
H6 H4B 3.2437 no 2_545
H6 H10 3.4204 no 2_545
H6 H11 2.6287 no 2_545
H6 H49B 2.6463 no .
H6 H49C 3.3807 no .
H7 Cl1 3.2759 no .
H7 O4 2.7765 no .
H7 O7 2.6547 no .
H7 H1A 2.7670 no 2_545
H7 H2 3.5295 no 2_545
H7 H4B 2.7635 no 2_545
H7 H49B 3.0374 no .
H8 Cl1 3.3738 no 3_566
H8 O6 3.0532 no 3_566
H8 O7 2.8029 no 3_566
H8 C3 3.3680 no 2_545
H8 H1A 3.0447 no 2_545
H8 H2 3.5174 no 2_545
H8 H3B 2.4503 no 2_545
H8 H14A 3.1641 no 4_565
H8 H21 2.8744 no 4_565
H9 O6 3.0197 no 3_566
H9 O10 2.9107 no 2_555
H9 C16 3.0807 no 2_555
H9 C17 3.2183 no 2_555
H9 H3B 2.9128 no 2_545
H9 H16 2.8821 no 2_555
H9 H17 3.1151 no 2_555
H9 H21 3.2966 no 4_565
H9 H24A 3.5926 no 2_545
H9 H24B 3.2816 no 2_545
H10 O2 2.6819 no 2_555
H10 O8 3.0681 no 2_555
H10 C16 3.3547 no 2_555
H10 C44 3.3587 no 2_555
H10 C45 3.3094 no 2_555
H10 H6 3.4204 no 2_555
H10 H16 2.7427 no 2_555
H10 H24B 3.2998 no 2_545
H10 H31 2.7834 no 2_545
H10 H45A 2.5804 no 2_555
H11 O4 2.4808 no 2_555
H11 C6 3.3203 no 2_555
H11 H6 2.6287 no 2_555
H11 H20 3.3630 no 4_565
H11 H31 3.1605 no 2_545
H14A O6 2.8151 no 2_555
H14A O7 3.5958 no 2_555
H14A H8 3.1641 no 4_564
H14B O6 3.0134 no 2_555
H14B C18 2.8066 no 3_565
H14B C19 2.8047 no 3_565
H14B C20 2.8532 no 3_565
H14B C21 2.9342 no 3_565
H14B C22 2.9849 no 3_565
H14B C23 2.9122 no 3_565
H14B H18 3.3262 no 3_565
H14B H19 3.3477 no 3_565
H14B H20 3.4010 no 3_565
H14B H21 3.5056 no 3_565
H16 Cl2 3.2241 no .
H16 O8 2.3311 no .
H16 O10 3.1149 no .
H16 C9 3.3623 no 2_545
H16 C10 3.2908 no 2_545
H16 H9 2.8821 no 2_545
H16 H10 2.7427 no 2_545
H17 O6 3.0891 no 4_554
H17 O8 3.5765 no .
H17 O10 2.8337 no .
H17 C28 3.0318 no 4_564
H17 C29 3.0232 no 4_564
H17 H9 3.1151 no 2_545
H17 H28 3.1387 no 4_564
H17 H29 3.0886 no 4_564
H18 O6 3.1546 no 4_554
H18 C28 3.4927 no 4_564
H18 C29 3.3966 no 4_564
H18 C30 3.1124 no 4_564
H18 C31 2.8857 no 4_564
H18 C32 2.9607 no 4_564
H18 C33 3.2755 no 4_564
H18 H4A 3.2358 no 3_565
H18 H14B 3.3262 no 3_565
H18 H30 3.5966 no 4_564
H18 H31 3.2620 no 4_564
H19 N3 3.3847 no 3_565
H19 C5 3.0342 no 3_565
H19 C12 3.0490 no 3_565
H19 C13 3.4904 no 3_565
H19 H2 3.0735 no 4_564
H19 H4A 3.2755 no 3_565
H19 H14B 3.3477 no 3_565
H19 H24A 2.9469 no 4_564
H20 N3 3.3894 no 3_565
H20 C5 3.4640 no 4_564
H20 C6 3.5791 no 3_565
H20 C8 3.3379 no 4_564
H20 C9 3.3800 no 4_564
H20 C10 3.1829 no 4_564
H20 C11 2.9249 no 4_564
H20 C12 2.8520 no 4_564
H20 C13 3.0878 no 4_564
H20 H4B 3.5521 no 4_564
H20 H11 3.3630 no 4_564
H20 H14B 3.4010 no 3_565
H21 C8 2.8240 no 4_564
H21 C9 3.0880 no 4_564
H21 C13 3.3459 no 4_564
H21 C15 3.4931 no 3_565
H21 H8 2.8744 no 4_564
H21 H9 3.2966 no 4_564
H21 H14B 3.5056 no 3_565
H24A C8 3.3567 no 2_555
H24A C9 3.2207 no 2_555
H24A C10 3.3110 no 2_555
H24A C11 3.5421 no 2_555
H24A C13 3.5895 no 2_555
H24A H9 3.5926 no 2_555
H24A H19 2.9469 no 4_565
H24B Cl2 3.5654 no 1_565
H24B O10 3.3482 no 1_565
H24B O11 3.0824 no 1_565
H24B C9 3.2703 no 2_555
H24B C10 3.2862 no 2_555
H24B H9 3.2816 no 2_555
H24B H10 3.2998 no 2_555
H26 N7 3.5113 no 2_655
H26 C38 3.3099 no 4_565
H26 C39 3.5683 no 4_565
H26 C46 3.2344 no 2_655
H26 C47 3.4094 no 2_655
H26 C49 3.3393 no .
H26 H38 3.0430 no 4_565
H26 H39 3.4902 no 4_565
H26 H47A 3.5295 no 2_655
H26 H47C 2.9420 no 2_655
H26 H49A 2.5444 no .
H26 H49C 3.3460 no .
H27 O9 3.2772 no 2_655
H27 C37 3.0453 no 4_565
H27 C38 2.9419 no 4_565
H27 C43 3.2591 no 4_565
H27 H37 2.5650 no 4_565
H27 H38 2.4252 no 4_565
H27 H49A 3.4577 no .
H28 Cl2 3.5646 no 4_565
H28 O9 2.6084 no 4_565
H28 O10 3.3206 no 4_565
H28 H17 3.1387 no 4_565
H28 H37 3.2214 no 2_655
H28 H37 3.1743 no 4_565
H28 H47B 3.5957 no 1_565
H29 Cl2 3.4721 no 4_565
H29 O5 3.2098 no 1_565
H29 O9 3.2119 no 4_565
H29 O10 2.4956 no 4_565
H29 C40 3.4353 no 4_575
H29 C41 3.2081 no 4_575
H29 H17 3.0886 no 4_565
H29 H40 2.9349 no 4_575
H29 H41 2.4597 no 4_575
H30 Cl1 3.2847 no 1_565
H30 O4 2.8523 no 1_565
H30 O5 2.9238 no 1_565
H30 O6 3.5874 no 1_565
H30 C40 3.5202 no 4_575
H30 C45 2.9474 no 1_565
H30 H18 3.5966 no 4_565
H30 H40 2.9933 no 4_575
H30 H41 3.4302 no 4_575
H30 H45A 2.6543 no 1_565
H30 H45B 2.4652 no 1_565
H30 H45C 3.3186 no 1_565
H31 C10 3.0269 no 2_555
H31 C11 3.2407 no 2_555
H31 C45 3.5492 no 1_565
H31 H10 2.7834 no 2_555
H31 H11 3.1605 no 2_555
H31 H18 3.2620 no 4_565
H31 H45A 2.6749 no 1_565
H34A O10 3.4398 no 1_565
H34A O11 3.0120 no 1_565
H34A N7 3.0397 no 2_655
H34A C39 3.2890 no 3_675
H34A H39 2.6989 no 3_675
H34A H47A 3.3317 no 1_565
H34B O5 2.6972 no 4_564
H34B O10 2.8238 no 1_565
H34B O11 3.5536 no 1_565
H36 O8 3.0119 no .
H36 O9 3.4321 no .
H36 C47 3.3376 no 2_655
H36 H47B 3.1367 no 2_655
H36 H47C 2.8756 no 2_655
H37 O9 3.2847 no 3_665
H37 C27 3.4779 no 4_564
H37 H27 2.5650 no 4_564
H37 H28 3.2214 no 2_645
H37 H28 3.1743 no 4_564
H38 Cl2 3.0784 no 3_665
H38 O9 2.4837 no 3_665
H38 O10 3.5835 no 3_665
H38 O11 2.7090 no 3_665
H38 C26 3.4966 no 4_564
H38 C27 3.1909 no 4_564
H38 H26 3.0430 no 4_564
H38 H27 2.4252 no 4_564
H39 O11 3.1234 no 3_665
H39 N7 2.6871 no 4_564
H39 C34 3.5118 no 3_675
H39 C47 3.4454 no 3_665
H39 H26 3.4902 no 4_564
H39 H34A 2.6989 no 3_675
H39 H45C 2.9597 no 4_564
H39 H47A 2.8035 no 3_665
H39 H47C 3.1926 no 3_665
H40 N7 2.8074 no 4_564
H40 C29 3.2238 no 4_574
H40 C30 3.2679 no 4_574
H40 C42 3.4618 no 3_675
H40 C43 3.4776 no 3_675
H40 C45 3.5691 no 4_564
H40 C46 3.1521 no 4_564
H40 H29 2.9349 no 4_574
H40 H30 2.9933 no 4_574
H40 H45B 3.2477 no 4_564
H40 H45C 3.0979 no 4_564
H41 O5 2.8689 no 4_564
H41 O10 3.1792 no 1_565
H41 C29 3.2887 no 4_574
H41 C38 3.4327 no 3_675
H41 C39 3.4554 no 3_675
H41 H29 2.4597 no 4_574
H41 H30 3.4302 no 4_574
H45A Cl2 3.4885 no .
H45A O8 2.5993 no .
H45A O11 3.4753 no .
H45A C10 3.4493 no 2_545
H45A C30 3.1764 no 1_545
H45A C31 3.1867 no 1_545
H45A H10 2.5804 no 2_545
H45A H30 2.6543 no 1_545
H45A H31 2.6749 no 1_545
H45B O4 3.1891 no .
H45B C30 3.3125 no 1_545
H45B C40 3.3670 no 4_565
H45B C49 2.9518 no .
H45B H30 2.4652 no 1_545
H45B H40 3.2477 no 4_565
H45B H49A 3.1988 no .
H45B H49B 3.2379 no .
H45B H49C 2.0897 no .
H45C O8 3.1521 no .
H45C N7 2.9780 no .
H45C C39 3.2771 no 4_565
H45C C40 3.3508 no 4_565
H45C C46 3.4949 no .
H45C H30 3.3186 no 1_545
H45C H39 2.9597 no 4_565
H45C H40 3.0979 no 4_565
H45C H47C 2.8053 no 2_655
H45C H49C 3.3119 no .
H47A O11 2.3159 no .
H47A N7 3.5779 no 2_645
H47A C31 3.5272 no 1_545
H47A C32 3.4115 no 1_545
H47A H26 3.5295 no 2_645
H47A H34A 3.3317 no 1_545
H47A H39 2.8035 no 3_665
H47B C28 3.1341 no 1_545
H47B C29 3.3775 no 1_545
H47B C30 3.4296 no 1_545
H47B C31 3.2777 no 1_545
H47B C32 3.0544 no 1_545
H47B C33 2.9700 no 1_545
H47B C36 3.3727 no 2_645
H47B H28 3.5957 no 1_545
H47B H36 3.1367 no 2_645
H47C O3 2.5951 no 2_645
H47C N6 3.5654 no 2_645
H47C C36 3.3104 no 2_645
H47C C44 3.4366 no 2_645
H47C C45 3.5412 no 2_645
H47C H26 2.9420 no 2_645
H47C H36 2.8756 no 2_645
H47C H39 3.1926 no 3_665
H47C H45C 2.8053 no 2_645
H49A O3 3.2479 no .
H49A N5 3.1680 no .
H49A C26 2.6876 no .
H49A C27 3.2182 no .
H49A C44 3.3205 no .
H49A H26 2.5444 no .
H49A H27 3.4577 no .
H49A H45B 3.1988 no .
H49B O4 3.2573 no .
H49B N3 3.5947 no .
H49B C6 2.8161 no .
H49B C7 3.0416 no .
H49B H6 2.6463 no .
H49B H7 3.0374 no .
H49B H45B 3.2379 no .
H49C O3 3.5620 no .
H49C O4 3.1830 no .
H49C O5 3.2310 no .
H49C C44 3.1554 no .
H49C C45 2.9019 no .
H49C H6 3.3807 no .
H49C H26 3.3460 no .
H49C H45B 2.0897 no .
H49C H45C 3.3119 no .

loop_
_geom_torsion_atom_site_label_1
_geom_torsion_atom_site_label_2
_geom_torsion_atom_site_label_3
_geom_torsion_atom_site_label_4
_geom_torsion
_geom_torsion_publ_flag
O1 Zn1 O2 C44 -7.0(3) no
O2 Zn1 O1 Zn2 18.45(17) no
O2 Zn1 O1 C2 -175.51(17) no
O1 Zn1 N1 C1 20.44(14) no
O1 Zn1 N1 C4 -100.76(16) no
O1 Zn1 N1 C14 137.14(16) no
N1 Zn1 O1 Zn2 -163.65(17) no
N1 Zn1 O1 C2 2.39(17) no
O1 Zn1 N3 C5 64.1(2) no
O1 Zn1 N3 C6 -104.23(19) no
N3 Zn1 O1 Zn2 121.20(15) no
N3 Zn1 O1 C2 -72.76(19) no
O1 Zn1 N4 C15 -78.9(2) no
O1 Zn1 N4 C16 90.7(2) no
N4 Zn1 O1 Zn2 -89.45(17) no
N4 Zn1 O1 C2 76.58(19) no
O2 Zn1 N3 C5 167.94(18) no
O2 Zn1 N3 C6 -0.4(2) no
N3 Zn1 O2 C44 -121.3(3) no
O2 Zn1 N4 C15 174.29(18) no
O2 Zn1 N4 C16 -16.1(2) no
N4 Zn1 O2 C44 112.7(3) no
N1 Zn1 N3 C5 -12.77(18) no
N1 Zn1 N3 C6 178.9(2) no
N3 Zn1 N1 C1 134.95(15) no
N3 Zn1 N1 C4 13.75(14) no
N3 Zn1 N1 C14 -108.35(16) no
N1 Zn1 N4 C15 -3.15(18) no
N1 Zn1 N4 C16 166.4(2) no
N4 Zn1 N1 C1 -98.41(15) no
N4 Zn1 N1 C4 140.39(16) no
N4 Zn1 N1 C14 18.29(14) no
N3 Zn1 N4 C15 66.9(3) no
N3 Zn1 N4 C16 -123.50(19) no
N4 Zn1 N3 C5 -82.9(2) no
N4 Zn1 N3 C6 108.7(2) no
O1 Zn2 O3 C44 1.7(3) no
O3 Zn2 O1 Zn1 -16.95(18) no
O3 Zn2 O1 C2 177.02(17) no
O1 Zn2 N2 C3 -23.15(14) no
O1 Zn2 N2 C24 98.85(16) no
O1 Zn2 N2 C34 -139.44(15) no
N2 Zn2 O1 Zn1 166.51(17) no
N2 Zn2 O1 C2 0.47(16) no
O1 Zn2 N5 C25 -61.7(3) no
O1 Zn2 N5 C26 114.3(2) no
N5 Zn2 O1 Zn1 -121.02(15) no
N5 Zn2 O1 C2 72.9(2) no
O1 Zn2 N6 C35 84.4(2) no
O1 Zn2 N6 C36 -91.6(3) no
N6 Zn2 O1 Zn1 91.44(17) no
N6 Zn2 O1 C2 -74.60(19) no
O3 Zn2 N5 C25 -167.43(19) no
O3 Zn2 N5 C26 8.5(3) no
N5 Zn2 O3 C44 121.2(3) no
O3 Zn2 N6 C35 -168.19(18) no
O3 Zn2 N6 C36 15.8(3) no
N6 Zn2 O3 C44 -116.4(3) no
N2 Zn2 N5 C25 12.81(18) no
N2 Zn2 N5 C26 -171.2(3) no
N5 Zn2 N2 C3 -143.17(16) no
N5 Zn2 N2 C24 -21.17(15) no
N5 Zn2 N2 C34 100.54(15) no
N2 Zn2 N6 C35 8.20(18) no
N2 Zn2 N6 C36 -167.8(3) no
N6 Zn2 N2 C3 93.72(15) no
N6 Zn2 N2 C24 -144.28(17) no
N6 Zn2 N2 C34 -22.58(14) no
N5 Zn2 N6 C35 -62.3(3) no
N5 Zn2 N6 C36 121.6(2) no
N6 Zn2 N5 C25 84.2(2) no
N6 Zn2 N5 C26 -99.8(2) no
Zn1 O1 C2 C1 -24.9(4) no
Zn1 O1 C2 C3 -144.42(17) no
Zn2 O1 C2 C1 141.91(18) no
Zn2 O1 C2 C3 22.4(3) no
Zn1 O2 C44 O3 -7.7(6) no
Zn1 O2 C44 C45 171.54(18) no
Zn2 O3 C44 O2 10.9(6) no
Zn2 O3 C44 C45 -168.26(19) no
Zn1 N1 C1 C2 -38.7(3) no
Zn1 N1 C4 C5 -13.3(3) no
Zn1 N1 C14 C15 -29.2(3) no
C1 N1 C4 C5 -127.2(3) no
C4 N1 C1 C2 79.0(3) no
C1 N1 C14 C15 82.0(3) no
C14 N1 C1 C2 -152.6(3) no
C4 N1 C14 C15 -148.9(3) no
C14 N1 C4 C5 105.3(3) no
Zn2 N2 C3 C2 41.1(3) no
Zn2 N2 C24 C25 26.0(3) no
Zn2 N2 C34 C35 32.9(3) no
C3 N2 C24 C25 140.9(3) no
C24 N2 C3 C2 -77.3(3) no
C3 N2 C34 C35 -78.2(3) no
C34 N2 C3 C2 153.9(3) no
C24 N2 C34 C35 152.2(3) no
C34 N2 C24 C25 -91.4(3) no
Zn1 N3 C5 C4 9.0(4) no
Zn1 N3 C5 C12 -168.53(19) no
Zn1 N3 C6 C7 166.0(2) no
C5 N3 C6 C7 -2.1(5) no
C6 N3 C5 C4 177.5(3) no
C6 N3 C5 C12 -0.0(5) no
Zn1 N4 C15 C14 -13.2(4) no
Zn1 N4 C15 C22 168.76(18) no
Zn1 N4 C16 C17 -169.0(2) no
C15 N4 C16 C17 0.3(5) no
C16 N4 C15 C14 177.2(3) no
C16 N4 C15 C22 -0.9(5) no
Zn2 N5 C25 C24 -1.6(4) no
Zn2 N5 C25 C32 175.04(19) no
Zn2 N5 C26 C27 -175.6(3) no
C25 N5 C26 C27 0.2(6) no
C26 N5 C25 C24 -177.6(3) no
C26 N5 C25 C32 -1.0(5) no
Zn2 N6 C35 C34 8.7(4) no
Zn2 N6 C35 C42 -173.9(2) no
Zn2 N6 C36 C37 176.7(3) no
C35 N6 C36 C37 0.8(5) no
C36 N6 C35 C34 -175.1(3) no
C36 N6 C35 C42 2.3(5) no
N1 C1 C2 O1 43.9(4) no
N1 C1 C2 C3 163.9(3) no
O1 C2 C3 N2 -43.7(4) no
C1 C2 C3 N2 -164.1(3) no
N1 C4 C5 N3 4.0(4) no
N1 C4 C5 C12 -178.4(3) no
N3 C5 C12 C11 179.4(3) no
N3 C5 C12 C13 2.9(5) no
C4 C5 C12 C11 1.9(5) no
C4 C5 C12 C13 -174.6(3) no
N3 C6 C7 C13 1.1(5) no
C6 C7 C13 C8 -177.0(3) no
C6 C7 C13 C12 1.8(5) no
C9 C8 C13 C7 179.3(3) no
C9 C8 C13 C12 0.5(5) no
C13 C8 C9 C10 0.5(5) no
C8 C9 C10 C11 -0.5(5) no
C9 C10 C11 C12 -0.4(5) no
C10 C11 C12 C5 -175.0(3) no
C10 C11 C12 C13 1.4(5) no
C5 C12 C13 C7 -3.7(5) no
C5 C12 C13 C8 175.2(3) no
C11 C12 C13 C7 179.7(3) no
C11 C12 C13 C8 -1.4(5) no
N1 C14 C15 N4 29.7(4) no
N1 C14 C15 C22 -152.2(3) no
N4 C15 C22 C21 -178.9(3) no
N4 C15 C22 C23 -0.3(5) no
C14 C15 C22 C21 3.2(5) no
C14 C15 C22 C23 -178.3(3) no
N4 C16 C17 C23 1.6(6) no
C16 C17 C23 C18 176.4(3) no
C16 C17 C23 C22 -2.8(5) no
C19 C18 C23 C17 -178.5(4) no
C19 C18 C23 C22 0.8(6) no
C23 C18 C19 C20 -2.2(6) no
C18 C19 C20 C21 1.3(6) no
C19 C20 C21 C22 0.9(6) no
C20 C21 C22 C15 176.2(3) no
C20 C21 C22 C23 -2.3(5) no
C15 C22 C23 C17 2.2(5) no
C15 C22 C23 C18 -177.1(3) no
C21 C22 C23 C17 -179.2(3) no
C21 C22 C23 C18 1.5(5) no
N2 C24 C25 N5 -17.5(4) no
N2 C24 C25 C32 165.8(3) no
N5 C25 C32 C31 -178.1(3) no
N5 C25 C32 C33 -0.0(5) no
C24 C25 C32 C31 -1.6(5) no
C24 C25 C32 C33 176.5(3) no
N5 C26 C27 C33 1.7(6) no
C26 C27 C33 C28 177.0(4) no
C26 C27 C33 C32 -2.6(6) no
C29 C28 C33 C27 -178.1(4) no
C29 C28 C33 C32 1.5(6) no
C33 C28 C29 C30 -2.7(7) no
C28 C29 C30 C31 1.9(7) no
C29 C30 C31 C32 0.0(6) no
C30 C31 C32 C25 176.9(4) no
C30 C31 C32 C33 -1.1(5) no
C25 C32 C33 C27 1.8(5) no
C25 C32 C33 C28 -177.8(3) no
C31 C32 C33 C27 180.0(3) no
C31 C32 C33 C28 0.3(5) no
N2 C34 C35 N6 -29.6(4) no
N2 C34 C35 C42 153.1(3) no
N6 C35 C42 C41 177.0(3) no
N6 C35 C42 C43 -3.1(5) no
C34 C35 C42 C41 -5.7(5) no
C34 C35 C42 C43 174.1(3) no
N6 C36 C37 C43 -2.9(6) no
C36 C37 C43 C38 -177.3(3) no
C36 C37 C43 C42 1.9(5) no
C39 C38 C43 C37 178.6(4) no
C39 C38 C43 C42 -0.6(6) no
C43 C38 C39 C40 0.7(6) no
C38 C39 C40 C41 -0.2(6) no
C39 C40 C41 C42 -0.5(6) no
C40 C41 C42 C35 -179.6(3) no
C40 C41 C42 C43 0.5(5) no
C35 C42 C43 C37 1.0(5) no
C35 C42 C43 C38 -179.8(3) no
C41 C42 C43 C37 -179.2(3) no
C41 C42 C43 C38 0.0(5) no
